data_7102463
loop_
_publ_author_name
'Wang, Xinlong'
'Qin, Chao'
'Wang, Enbo'
'Li, Yangguang'
'Hu, Changwen'
'Xu, Lin'

_publ_section_title
;
 Designed double layer assembly: a three-dimensional open framework
 with two types of cavities by connection of infinite two-dimensional
 bilayer.
;
_journal_issue 4
_journal_name_full 'Chemical communications (Cambridge, England)'
_journal_page_first 378
_journal_page_last 379
_journal_paper_doi 10.1039/b313364h
_journal_year 2004
_chemical_formula_sum 'C24 H16 N4 O9 Zn2'
_chemical_formula_weight 635.15
_chemical_name_systematic
;
?
;
_space_group_IT_number 15
_symmetry_cell_setting monoclinic
_symmetry_space_group_name_Hall '-C 2yc'
_symmetry_space_group_name_H-M 'C 1 2/c 1'
_atom_sites_solution_hydrogens geom
_atom_sites_solution_primary direct
_atom_sites_solution_secondary difmap
_audit_creation_method SHELXL-97
_cell_angle_alpha 90.00
_cell_angle_beta 111.60(3)
_cell_angle_gamma 90.00
_cell_formula_units_Z 4
_cell_length_a 16.069(3)
_cell_length_b 13.635(3)
_cell_length_c 11.508(2)
_cell_measurement_reflns_used 5113
_cell_measurement_temperature 293(2)
_cell_measurement_theta_max 27.43
_cell_measurement_theta_min 2.41
_cell_volume 2344.3(8)
_computing_cell_refinement 'RAPID AUTO'
_computing_data_collection 'RAPID AUTO'
_computing_data_reduction 'RAPID AUTO'
_computing_structure_refinement 'SHELXL-97 (Sheldrick, 1997)'
_computing_structure_solution 'SHELXS-97 (Sheldrick, 1990)'
_diffrn_ambient_temperature 293(2)
_diffrn_detector_area_resol_mean 0.01
_diffrn_measured_fraction_theta_full 0.996
_diffrn_measured_fraction_theta_max 0.996
_diffrn_measurement_device_type 'Rigaku RAXIS RAPID IP'
_diffrn_measurement_method Oscillation
_diffrn_radiation_monochromator graphite
_diffrn_radiation_source 'Rotation anode'
_diffrn_radiation_type MoK\a
_diffrn_radiation_wavelength 0.71073
_diffrn_reflns_av_R_equivalents 0.0273
_diffrn_reflns_av_sigmaI/netI 0.0288
_diffrn_reflns_limit_h_max 20
_diffrn_reflns_limit_h_min -20
_diffrn_reflns_limit_k_max 17
_diffrn_reflns_limit_k_min -17
_diffrn_reflns_limit_l_max 14
_diffrn_reflns_limit_l_min -14
_diffrn_reflns_number 5113
_diffrn_reflns_theta_full 27.43
_diffrn_reflns_theta_max 27.43
_diffrn_reflns_theta_min 2.41
_exptl_absorpt_coefficient_mu 2.112
_exptl_absorpt_correction_T_max 0.497
_exptl_absorpt_correction_T_min 0.426
_exptl_absorpt_correction_type multi-scan
_exptl_absorpt_process_details 'ABSCOR by T.Higashi    8 March, 1995'
_exptl_crystal_colour yellow
_exptl_crystal_density_diffrn 1.800
_exptl_crystal_density_method 'not measured'
_exptl_crystal_description block
_exptl_crystal_F_000 1280
_exptl_crystal_size_max 0.423
_exptl_crystal_size_mid 0.374
_exptl_crystal_size_min 0.331
_refine_diff_density_max 1.028
_refine_diff_density_min -0.617
_refine_diff_density_rms 0.087
_refine_ls_extinction_method none
_refine_ls_goodness_of_fit_ref 1.018
_refine_ls_hydrogen_treatment mixed
_refine_ls_matrix_type full
_refine_ls_number_parameters 177
_refine_ls_number_reflns 2673
_refine_ls_number_restraints 1
_refine_ls_restrained_S_all 1.034
_refine_ls_R_factor_all 0.0387
_refine_ls_R_factor_gt 0.0333
_refine_ls_shift/su_max 0.001
_refine_ls_shift/su_mean 0.000
_refine_ls_structure_factor_coef Fsqd
_refine_ls_weighting_details 'calc w=1/[\s^2^(Fo^2^)+(0.0830P)^2^+0.0000P] where P=(Fo^2^+2Fc^2^)/3'
_refine_ls_weighting_scheme calc
_refine_ls_wR_factor_gt 0.1021
_refine_ls_wR_factor_ref 0.1068
_reflns_number_gt 2342
_reflns_number_total 2673
_reflns_threshold_expression >2sigma(I)
_cod_data_source_file b313364h.txt
_cod_data_source_block qc22
_cod_original_sg_symbol_H-M C2/c
_cod_database_code 7102463

loop_
_symmetry_equiv_pos_as_xyz
'x, y, z'
'-x, y, -z+1/2'
'x+1/2, y+1/2, z'
'-x+1/2, y+1/2, -z+1/2'
'-x, -y, -z'
'x, -y, z-1/2'
'-x+1/2, -y+1/2, -z'
'x+1/2, -y+1/2, z-1/2'

loop_
_atom_site_label
_atom_site_type_symbol
_atom_site_fract_x
_atom_site_fract_y
_atom_site_fract_z
_atom_site_U_iso_or_equiv
_atom_site_adp_type
_atom_site_occupancy
_atom_site_symmetry_multiplicity
_atom_site_calc_flag
_atom_site_refinement_flags
Zn1 Zn 0.396833(16) 0.209235(18) 0.96353(2) 0.02603(13) Uani 1 1 d .
N1 N 0.52688(13) 0.22364(15) 0.98376(19) 0.0284(4) Uani 1 1 d .
N2 N 0.33189(12) 0.12067(14) 0.81228(17) 0.0265(4) Uani 1 1 d .
C1 C 0.54939(17) 0.2935(2) 0.9197(3) 0.0444(7) Uani 1 1 d .
H1A H 0.5051 0.3358 0.8703 0.053 Uiso 1 1 calc R
C6 C 0.36923(14) 0.05759(17) 0.7563(2) 0.0273(4) Uani 1 1 d .
H6A H 0.4307 0.0611 0.7761 0.033 Uiso 1 1 calc R
C10 C 0.24214(15) 0.11759(18) 0.7794(2) 0.0305(5) Uani 1 1 d .
H10A H 0.2149 0.1633 0.8137 0.037 Uiso 1 1 calc R
C9 C 0.18943(14) 0.04922(18) 0.6967(2) 0.0311(5) Uani 1 1 d .
H9A H 0.1279 0.0487 0.6770 0.037 Uiso 1 1 calc R
O1W O 0.5000 0.4867(3) 0.7500 0.0656(9) Uani 1 2 d SD
H1 H 0.5493 0.5195 0.8201 0.098 Uiso 1 1 d RD
C2 C 0.63551(18) 0.3058(2) 0.9235(3) 0.0459(7) Uani 1 1 d .
H2A H 0.6481 0.3553 0.8768 0.055 Uiso 1 1 calc R
C5 C 0.59144(17) 0.1645(2) 1.0540(3) 0.0491(8) Uani 1 1 d .
H5A H 0.5769 0.1154 1.0992 0.059 Uiso 1 1 calc R
C4 C 0.67925(17) 0.1727(3) 1.0629(3) 0.0504(8) Uani 1 1 d .
H4A H 0.7223 0.1298 1.1137 0.060 Uiso 1 1 calc R
C8 C 0.22870(14) -0.01903(15) 0.64297(19) 0.0242(4) Uani 1 1 d .
C7 C 0.32126(14) -0.01268(16) 0.6707(2) 0.0256(4) Uani 1 1 d .
C12 C 0.16945(14) -0.09659(17) 0.5602(2) 0.0291(4) Uani 1 1 d .
O1 O 0.15870(12) -0.16975(13) 0.62136(17) 0.0365(4) Uani 1 1 d .
O2 O 0.13327(15) -0.08272(17) 0.44747(17) 0.0516(5) Uani 1 1 d .
C11 C 0.37006(15) -0.07739(18) 0.6103(2) 0.0312(5) Uani 1 1 d .
O3 O 0.33785(12) -0.16216(13) 0.57535(16) 0.0354(4) Uani 1 1 d .
O4 O 0.43610(14) -0.04495(17) 0.5948(2) 0.0531(6) Uani 1 1 d .
C3 C 0.70307(13) 0.24460(17) 0.99650(19) 0.0254(4) Uani 1 1 d .

loop_
_atom_site_aniso_label
_atom_site_aniso_U_11
_atom_site_aniso_U_22
_atom_site_aniso_U_33
_atom_site_aniso_U_23
_atom_site_aniso_U_13
_atom_site_aniso_U_12
Zn1 0.02214(18) 0.02476(18) 0.03534(18) -0.00073(9) 0.01546(12) -0.00145(8)
N1 0.0184(8) 0.0331(10) 0.0344(9) 0.0060(8) 0.0104(7) -0.0014(7)
N2 0.0254(8) 0.0246(9) 0.0328(9) -0.0038(7) 0.0146(7) -0.0019(7)
C1 0.0224(12) 0.0539(18) 0.0572(16) 0.0300(13) 0.0150(11) 0.0087(10)
C6 0.0234(9) 0.0280(11) 0.0337(10) -0.0021(8) 0.0143(8) 0.0005(8)
C10 0.0264(10) 0.0322(12) 0.0379(11) -0.0057(9) 0.0176(9) 0.0027(9)
C9 0.0216(9) 0.0358(12) 0.0387(11) -0.0057(10) 0.0146(9) -0.0007(9)
O1W 0.0493(18) 0.070(2) 0.067(2) 0.000 0.0100(16) 0.000
C2 0.0259(12) 0.0563(17) 0.0574(16) 0.0349(14) 0.0174(12) 0.0054(11)
C5 0.0259(11) 0.0511(17) 0.0738(19) 0.0364(15) 0.0225(12) 0.0044(11)
C4 0.0243(12) 0.0543(17) 0.0727(19) 0.0387(16) 0.0180(12) 0.0079(12)
C8 0.0233(10) 0.0244(10) 0.0264(9) 0.0030(7) 0.0111(8) 0.0002(8)
C7 0.0248(10) 0.0246(10) 0.0310(10) -0.0008(8) 0.0144(8) 0.0009(8)
C12 0.0260(10) 0.0298(11) 0.0338(10) -0.0027(9) 0.0140(9) 0.0009(9)
O1 0.0414(9) 0.0274(9) 0.0469(10) -0.0057(7) 0.0234(8) -0.0108(7)
O2 0.0544(12) 0.0559(13) 0.0333(9) -0.0046(8) 0.0030(8) 0.0016(10)
C11 0.0295(11) 0.0330(12) 0.0318(10) -0.0051(9) 0.0120(9) 0.0040(9)
O3 0.0454(10) 0.0286(9) 0.0396(9) -0.0062(7) 0.0245(8) 0.0020(7)
O4 0.0354(9) 0.0581(13) 0.0794(15) -0.0296(11) 0.0372(10) -0.0102(9)
C3 0.0203(10) 0.0289(11) 0.0271(9) 0.0008(8) 0.0087(8) -0.0029(8)

loop_
_atom_type_symbol
_atom_type_description
_atom_type_scat_dispersion_real
_atom_type_scat_dispersion_imag
_atom_type_scat_source
C C 0.0033 0.0016 'International Tables Vol C Tables 4.2.6.8 and 6.1.1.4'
H H 0.0000 0.0000 'International Tables Vol C Tables 4.2.6.8 and 6.1.1.4'
N N 0.0061 0.0033 'International Tables Vol C Tables 4.2.6.8 and 6.1.1.4'
O O 0.0106 0.0060 'International Tables Vol C Tables 4.2.6.8 and 6.1.1.4'
Zn Zn 0.2839 1.4301 'International Tables Vol C Tables 4.2.6.8 and 6.1.1.4'

loop_
_geom_angle_atom_site_label_1
_geom_angle_atom_site_label_2
_geom_angle_atom_site_label_3
_geom_angle
_geom_angle_site_symmetry_1
_geom_angle_site_symmetry_3
O1 Zn1 O3 111.15(7) 4_556 6_556
O1 Zn1 N1 103.72(8) 4_556 .
O3 Zn1 N1 133.01(8) 6_556 .
O1 Zn1 N2 94.38(8) 4_556 .
O3 Zn1 N2 98.37(8) 6_556 .
N1 Zn1 N2 109.54(8) . .
C5 N1 C1 117.4(2) . .
C5 N1 Zn1 123.59(17) . .
C1 N1 Zn1 118.95(16) . .
C6 N2 C10 117.75(19) . .
C6 N2 Zn1 127.22(15) . .
C10 N2 Zn1 114.33(15) . .
N1 C1 C2 122.9(2) . .
N2 C6 C7 123.7(2) . .
N2 C10 C9 122.5(2) . .
C10 C9 C8 119.7(2) . .
C1 C2 C3 120.1(2) . .
N1 C5 C4 123.0(2) . .
C3 C4 C5 120.0(2) . .
C9 C8 C7 118.3(2) . .
C9 C8 C12 117.83(19) . .
C7 C8 C12 123.88(19) . .
C6 C7 C8 117.96(19) . .
C6 C7 C11 118.94(19) . .
C8 C7 C11 123.1(2) . .
O2 C12 O1 126.9(2) . .
O2 C12 C8 120.3(2) . .
O1 C12 C8 112.66(19) . .
C12 O1 Zn1 121.08(16) . 4_546
O4 C11 O3 123.9(2) . .
O4 C11 C7 118.8(2) . .
O3 C11 C7 117.3(2) . .
C11 O3 Zn1 105.44(15) . 6
C4 C3 C2 116.7(2) . .
C4 C3 C3 121.5(3) . 7_657
C2 C3 C3 121.8(3) . 7_657

loop_
_geom_bond_atom_site_label_1
_geom_bond_atom_site_label_2
_geom_bond_distance
_geom_bond_site_symmetry_2
Zn1 O1 1.9573(18) 4_556
Zn1 O3 1.9659(17) 6_556
Zn1 N1 2.025(2) .
Zn1 N2 2.0590(19) .
N1 C5 1.327(3) .
N1 C1 1.334(3) .
N2 C6 1.341(3) .
N2 C10 1.350(3) .
C1 C2 1.379(4) .
C6 C7 1.387(3) .
C10 C9 1.377(3) .
C9 C8 1.391(3) .
C2 C3 1.382(3) .
C5 C4 1.381(3) .
C4 C3 1.381(3) .
C8 C7 1.404(3) .
C8 C12 1.505(3) .
C7 C11 1.509(3) .
C12 O2 1.226(3) .
C12 O1 1.269(3) .
O1 Zn1 1.9573(18) 4_546
C11 O4 1.222(3) .
C11 O3 1.270(3) .
O3 Zn1 1.9659(17) 6
C3 C3 1.488(4) 7_657
